data_7007883
loop_
_publ_author_name
'Senanayake, Kanthi'
'Thompson, Amber L.'
'Howard, Judith A. K.'
'Botta, Mauro'
'Parker, David'

_publ_section_title
;
 Synthesis and characterisation of dimeric eight-coordinate
 lanthanide(III) complexes of a macrocyclic tribenzylphosphinate
 ligand.
;
_journal_issue 45
_journal_name_full 'Dalton transactions (Cambridge, England : 2003)'
_journal_page_first 5423
_journal_page_last 5428
_journal_paper_doi 10.1039/b612189f
_journal_year 2006
_chemical_formula_moiety 'C64 H88 Eu2 N8 O12 P6, 13(O H2)'
_chemical_formula_sum 'C64 H114 Eu2 N8 O25 P6'
_chemical_formula_weight 1885.37
_chemical_melting_point ?
_chemical_name_common
;
bis((mu!2$-1-4-7-10-tetra-azacyclododecane-1,4,7,10-tetrayl-
methyl-(trimethylene-tris(phenylphosphinato)))-europium(iii))
tridecahydrate
;
_chemical_name_systematic
;
bis((\m~2~-1-4-7-10-tetra-azacyclododecane-1,4,7,10-tetrayl-methyl-
(trimethylene-tris(phenylphosphinato)))-europium(III)) tridecahydrate
;
_space_group_IT_number 2
_symmetry_cell_setting triclinic
_symmetry_space_group_name_Hall '-P 1'
_symmetry_space_group_name_H-M 'P -1'
_atom_sites_solution_hydrogens geom
_atom_sites_solution_primary direct
_atom_sites_solution_secondary difmap
_cell_angle_alpha 98.094(2)
_cell_angle_beta 107.307(2)
_cell_angle_gamma 97.237(2)
_cell_formula_units_Z 1
_cell_length_a 11.2286(12)
_cell_length_b 11.2774(12)
_cell_length_c 16.8782(17)
_cell_measurement_reflns_used 3703
_cell_measurement_temperature 120(2)
_cell_measurement_theta_max 22.861
_cell_measurement_theta_min 2.428
_cell_volume 1988.1(4)
_computing_cell_refinement 'SMART-NT V6.1 (Bruker, 2000)'
_computing_data_collection 'SMART-NT V6.1 (Bruker, 2000)'
_computing_data_reduction 'SAINT-NT V6.45A (Bruker, 2000)'
_computing_molecular_graphics 'Bruker SHELXTL'
_computing_publication_material 'Bruker SHELXTL'
_computing_structure_refinement 'SHELXL-97 (Sheldrick, 1997)'
_computing_structure_solution 'SHELXS-97 (Sheldrick, 1997)'
_diffrn_ambient_temperature 120(2)
_diffrn_detector_area_resol_mean 8
_diffrn_measured_fraction_theta_full 0.996
_diffrn_measured_fraction_theta_max 0.996
_diffrn_measurement_device_type 'Bruker SMART CCD 1K area detector'
_diffrn_measurement_method \w-scans
_diffrn_radiation_monochromator graphite
_diffrn_radiation_source 'fine-focus sealed tube'
_diffrn_radiation_type MoK\a
_diffrn_radiation_wavelength 0.71073
_diffrn_reflns_av_R_equivalents 0.1245
_diffrn_reflns_av_sigmaI/netI 0.1491
_diffrn_reflns_limit_h_max 13
_diffrn_reflns_limit_h_min -13
_diffrn_reflns_limit_k_max 13
_diffrn_reflns_limit_k_min -13
_diffrn_reflns_limit_l_max 20
_diffrn_reflns_limit_l_min -20
_diffrn_reflns_number 19177
_diffrn_reflns_theta_full 26.00
_diffrn_reflns_theta_max 26.00
_diffrn_reflns_theta_min 1.29
_exptl_absorpt_coefficient_mu 1.762
_exptl_absorpt_correction_T_max 0.9665
_exptl_absorpt_correction_T_min 0.7084
_exptl_absorpt_correction_type integration
_exptl_absorpt_process_details 'XPREP (SHELXTL,1997)'
_exptl_crystal_colour colourless
_exptl_crystal_density_diffrn 1.575
_exptl_crystal_density_meas ?
_exptl_crystal_density_method .
_exptl_crystal_description plate
_exptl_crystal_F_000 970
_exptl_crystal_size_max 0.20
_exptl_crystal_size_mid 0.06
_exptl_crystal_size_min 0.02
_refine_diff_density_max 1.825
_refine_diff_density_min -1.516
_refine_diff_density_rms 0.187
_refine_ls_extinction_method none
_refine_ls_goodness_of_fit_ref 1.024
_refine_ls_hydrogen_treatment constr
_refine_ls_matrix_type full
_refine_ls_number_parameters 477
_refine_ls_number_reflns 7774
_refine_ls_number_restraints 0
_refine_ls_restrained_S_all 1.024
_refine_ls_R_factor_all 0.1149
_refine_ls_R_factor_gt 0.0613
_refine_ls_shift/su_max 0.001
_refine_ls_shift/su_mean 0.000
_refine_ls_structure_factor_coef Fsqd
_refine_ls_weighting_details 'calc w=1/[\s^2^(Fo^2^)+(0.0397P)^2^+0.0000P] where P=(Fo^2^+2Fc^2^)/3'
_refine_ls_weighting_scheme calc
_refine_ls_wR_factor_gt 0.1009
_refine_ls_wR_factor_ref 0.1168
_reflns_number_gt 5288
_reflns_number_total 7774
_reflns_threshold_expression >2sigma(I)
_cod_data_source_file b612189f.txt
_cod_data_source_block '[Eu.L^3^]~2~.13H~2~O'
_cod_depositor_comments
;
The following automatic conversions were performed:
'_symmetry_cell_setting' value 'Triclinic' changed to 'triclinic'
according to '/home/adriana/struct/CIF-dictionaries/cif_core.dic'
dictionary named 'cif_core.dic' version 2.4.1 from
2010-06-29.

'_exptl_absorpt_correction_type' value 'Integration' changed
to 'integration' according to
'/home/adriana/struct/CIF-dictionaries/cif_core.dic' dictionary named
'cif_core.dic' version 2.4.1 from 2010-06-29.

Automatic conversion script
Id: cif_fix_enum 1555 2011-01-17 13:19:09Z saulius 

The following automatic conversions were performed:

'_chemical_melting_point' value 'not measured' was changed to '?' -
the value is undefined or not given.

Automatic conversion script
Id: cif_fix_values 1569 2011-02-09 13:29:24Z adriana 
;
_cod_original_sg_symbol_H-M P-1
_cod_database_code 7007883

loop_
_symmetry_equiv_pos_as_xyz
'x, y, z'
'-x, -y, -z'

loop_
_atom_site_label
_atom_site_type_symbol
_atom_site_fract_x
_atom_site_fract_y
_atom_site_fract_z
_atom_site_U_iso_or_equiv
_atom_site_adp_type
_atom_site_occupancy
_atom_site_symmetry_multiplicity
_atom_site_calc_flag
_atom_site_refinement_flags
_atom_site_disorder_assembly
_atom_site_disorder_group
Eu1 Eu 0.32138(4) 0.44916(4) 0.31749(2) 0.01130(11) Uani 1 1 d . . .
P1 P 0.51579(17) 0.33201(17) 0.47560(11) 0.0122(4) Uani 1 1 d . . .
P2 P 0.10749(18) 0.18162(19) 0.27377(12) 0.0174(4) Uani 1 1 d . . .
P3 P 0.07333(18) 0.59110(19) 0.23944(12) 0.0176(4) Uani 1 1 d . . .
N1 N 0.5446(5) 0.3821(5) 0.3261(4) 0.0160(14) Uani 1 1 d . . .
N2 N 0.2952(5) 0.2488(5) 0.2062(3) 0.0152(13) Uani 1 1 d . . .
N3 N 0.2218(5) 0.4796(6) 0.1592(4) 0.0152(13) Uani 1 1 d . . .
N4 N 0.4665(5) 0.6029(6) 0.2714(4) 0.0162(14) Uani 1 1 d . . .
H4C H 0.4594 0.6769 0.2973 0.019 Uiso 1 1 calc R . .
C1 C 0.5232(7) 0.2554(7) 0.2808(4) 0.0179(17) Uani 1 1 d . . .
H1A H 0.5019 0.2007 0.3160 0.022 Uiso 1 1 calc R . .
H1B H 0.6013 0.2388 0.2718 0.022 Uiso 1 1 calc R . .
C2 C 0.4202(7) 0.2290(7) 0.1975(5) 0.0189(17) Uani 1 1 d . . .
H2A H 0.4426 0.2812 0.1612 0.023 Uiso 1 1 calc R . .
H2B H 0.4127 0.1453 0.1707 0.023 Uiso 1 1 calc R . .
C3 C 0.2047(7) 0.2575(7) 0.1240(4) 0.0219(19) Uani 1 1 d . . .
H3A H 0.1196 0.2458 0.1279 0.026 Uiso 1 1 calc R . .
H3B H 0.2079 0.1921 0.0811 0.026 Uiso 1 1 calc R . .
C4 C 0.2299(7) 0.3766(7) 0.0965(5) 0.0197(17) Uani 1 1 d . . .
H4A H 0.3137 0.3879 0.0905 0.024 Uiso 1 1 calc R . .
H4B H 0.1684 0.3754 0.0419 0.024 Uiso 1 1 calc R . .
C5 C 0.2863(7) 0.5957(7) 0.1463(5) 0.0209(18) Uani 1 1 d . . .
H5A H 0.2591 0.6636 0.1740 0.025 Uiso 1 1 calc R . .
H5B H 0.2614 0.5976 0.0863 0.025 Uiso 1 1 calc R . .
C6 C 0.4288(7) 0.6101(7) 0.1809(4) 0.0176(16) Uani 1 1 d . . .
H6A H 0.4575 0.5463 0.1503 0.021 Uiso 1 1 calc R . .
H6B H 0.4677 0.6879 0.1738 0.021 Uiso 1 1 calc R . .
C7 C 0.6022(7) 0.5956(7) 0.3083(5) 0.0188(17) Uani 1 1 d . . .
H7A H 0.6299 0.6246 0.3689 0.023 Uiso 1 1 calc R . .
H7B H 0.6529 0.6468 0.2843 0.023 Uiso 1 1 calc R . .
C8 C 0.6208(7) 0.4646(6) 0.2897(5) 0.0169(16) Uani 1 1 d . . .
H8A H 0.5956 0.4370 0.2290 0.020 Uiso 1 1 calc R . .
H8B H 0.7098 0.4605 0.3133 0.020 Uiso 1 1 calc R . .
C9 C 0.6153(6) 0.3922(7) 0.4170(5) 0.0190(17) Uani 1 1 d . . .
H9A H 0.6504 0.4771 0.4418 0.023 Uiso 1 1 calc R . .
H9B H 0.6854 0.3483 0.4224 0.023 Uiso 1 1 calc R . .
C10 C 0.2393(7) 0.1444(6) 0.2373(4) 0.0164(16) Uani 1 1 d . . .
H10A H 0.3042 0.1245 0.2834 0.020 Uiso 1 1 calc R . .
H10B H 0.2090 0.0736 0.1921 0.020 Uiso 1 1 calc R . .
C11 C 0.0872(6) 0.4875(7) 0.1486(4) 0.0164(16) Uani 1 1 d . . .
H11A H 0.0401 0.4071 0.1437 0.020 Uiso 1 1 calc R . .
H11B H 0.0507 0.5170 0.0970 0.020 Uiso 1 1 calc R . .
C12 C 0.5411(7) 0.1792(7) 0.4872(4) 0.0196(17) Uani 1 1 d . . .
H12C H 0.4807 0.1224 0.4393 0.023 Uiso 1 1 calc R . .
H12D H 0.6253 0.1717 0.4852 0.023 Uiso 1 1 calc R . .
C13 C 0.5283(8) 0.1430(7) 0.5672(5) 0.0221(18) Uani 1 1 d . . .
C14 C 0.6361(8) 0.1383(7) 0.6348(5) 0.0251(19) Uani 1 1 d . . .
H14 H 0.7164 0.1563 0.6298 0.030 Uiso 1 1 calc R . .
C15 C 0.6233(9) 0.1074(7) 0.7078(5) 0.032(2) Uani 1 1 d . . .
H15 H 0.6956 0.1062 0.7522 0.039 Uiso 1 1 calc R . .
C16 C 0.5065(10) 0.0782(8) 0.7171(5) 0.041(3) Uani 1 1 d . . .
H16 H 0.4997 0.0545 0.7664 0.049 Uiso 1 1 calc R . .
C17 C 0.3976(9) 0.0843(7) 0.6516(5) 0.032(2) Uani 1 1 d . . .
H17 H 0.3179 0.0669 0.6576 0.038 Uiso 1 1 calc R . .
C18 C 0.4097(8) 0.1169(7) 0.5766(5) 0.0227(18) Uani 1 1 d . . .
H18 H 0.3376 0.1211 0.5329 0.027 Uiso 1 1 calc R . .
C19 C 0.1328(7) 0.1252(7) 0.3713(5) 0.0191(17) Uani 1 1 d . . .
H19A H 0.1100 0.0371 0.3582 0.023 Uiso 1 1 calc R . .
H19B H 0.2223 0.1459 0.4036 0.023 Uiso 1 1 calc R . .
C20 C 0.0586(7) 0.1743(7) 0.4250(5) 0.0202(17) Uani 1 1 d . . .
C21 C -0.0450(7) 0.1018(7) 0.4328(5) 0.0259(19) Uani 1 1 d . . .
H21 H -0.0707 0.0221 0.4030 0.031 Uiso 1 1 calc R . .
C22 C -0.1105(8) 0.1474(9) 0.4846(5) 0.034(2) Uani 1 1 d . . .
H22 H -0.1770 0.0962 0.4914 0.041 Uiso 1 1 calc R . .
C23 C -0.0792(8) 0.2675(8) 0.5266(5) 0.031(2) Uani 1 1 d . . .
H23 H -0.1265 0.2993 0.5585 0.037 Uiso 1 1 calc R . .
C24 C 0.0253(8) 0.3381(8) 0.5190(5) 0.029(2) Uani 1 1 d . . .
H24 H 0.0508 0.4181 0.5482 0.035 Uiso 1 1 calc R . .
C25 C 0.0914(8) 0.2930(8) 0.4699(5) 0.033(2) Uani 1 1 d . . .
H25 H 0.1611 0.3433 0.4661 0.039 Uiso 1 1 calc R . .
C26 C -0.0617(7) 0.5166(8) 0.2617(5) 0.0238(19) Uani 1 1 d . . .
H26A H -0.0358 0.4533 0.2931 0.029 Uiso 1 1 calc R . .
H26B H -0.0883 0.5754 0.2975 0.029 Uiso 1 1 calc R . .
C27 C -0.1733(7) 0.4605(9) 0.1845(5) 0.027(2) Uani 1 1 d . . .
C28 C -0.2108(8) 0.3364(9) 0.1629(5) 0.037(2) Uani 1 1 d . . .
H28 H -0.1640 0.2868 0.1945 0.044 Uiso 1 1 calc R . .
C29 C -0.3198(9) 0.2830(11) 0.0932(7) 0.059(4) Uani 1 1 d . . .
H29 H -0.3460 0.1990 0.0795 0.071 Uiso 1 1 calc R . .
C30 C -0.3862(9) 0.3577(14) 0.0459(6) 0.061(4) Uani 1 1 d . . .
H30 H -0.4577 0.3240 -0.0003 0.074 Uiso 1 1 calc R . .
C31 C -0.3471(8) 0.4824(12) 0.0667(6) 0.050(3) Uani 1 1 d . . .
H31 H -0.3931 0.5319 0.0346 0.060 Uiso 1 1 calc R . .
C32 C -0.2412(7) 0.5341(10) 0.1343(5) 0.034(2) Uani 1 1 d . . .
H32 H -0.2146 0.6180 0.1467 0.041 Uiso 1 1 calc R . .
O1 O 0.3805(4) 0.3267(4) 0.4216(3) 0.0131(11) Uani 1 1 d . . .
O2 O 0.1304(4) 0.3203(4) 0.2934(3) 0.0164(11) Uani 1 1 d . . .
O3 O 0.1920(4) 0.5921(4) 0.3131(3) 0.0145(11) Uani 1 1 d . . .
O4 O 0.5583(4) 0.4098(4) 0.5626(3) 0.0176(11) Uani 1 1 d . . .
O5 O -0.0182(5) 0.1185(5) 0.2130(3) 0.0280(14) Uani 1 1 d . . .
O6 O 0.0507(5) 0.7132(5) 0.2185(3) 0.0278(13) Uani 1 1 d . . .
O1W O 0.0342(6) 0.7879(6) 0.0695(4) 0.0468(17) Uani 1 1 d . . .
O2W O 0.5132(7) 0.9606(7) 0.0765(4) 0.054(2) Uani 1 1 d . . .
O3W O 0.8856(7) 0.9717(6) 0.0584(4) 0.060(2) Uani 1 1 d . . .
O4W O 0.2595(7) 0.9247(7) 0.0682(4) 0.055(2) Uani 1 1 d . . .
O5W O 0.6892(7) 0.8139(9) 0.0872(7) 0.095(3) Uani 1 1 d . . .
O6W O 0.8903(8) 0.8712(10) 0.2499(6) 0.053(3) Uani 0.75 1 d P A 1
O7W O 0.7466(14) 0.0591(14) 0.2303(9) 0.059(4) Uiso 0.50 1 d P B 2
O8W O 0.826(2) 0.804(2) 0.2422(15) 0.028(6) Uiso 0.25 1 d P C 3

loop_
_atom_site_aniso_label
_atom_site_aniso_U_11
_atom_site_aniso_U_22
_atom_site_aniso_U_33
_atom_site_aniso_U_23
_atom_site_aniso_U_13
_atom_site_aniso_U_12
Eu1 0.00976(18) 0.01193(19) 0.00915(17) -0.00100(13) 0.00019(13) 0.00118(13)
P1 0.0119(10) 0.0113(10) 0.0114(9) 0.0003(8) 0.0016(8) 0.0019(8)
P2 0.0160(10) 0.0181(11) 0.0148(10) -0.0008(8) 0.0036(8) -0.0012(8)
P3 0.0147(10) 0.0223(11) 0.0152(10) 0.0034(9) 0.0029(8) 0.0059(8)
N1 0.019(3) 0.012(3) 0.015(3) -0.002(3) 0.003(3) 0.004(3)
N2 0.019(3) 0.015(3) 0.010(3) 0.001(2) 0.004(3) -0.001(3)
N3 0.013(3) 0.021(3) 0.014(3) 0.008(3) 0.005(3) 0.003(3)
N4 0.010(3) 0.022(4) 0.013(3) -0.001(3) 0.001(2) 0.000(3)
C1 0.018(4) 0.019(4) 0.020(4) 0.010(3) 0.008(3) 0.003(3)
C2 0.023(4) 0.016(4) 0.021(4) -0.004(3) 0.014(3) 0.008(3)
C3 0.017(4) 0.030(5) 0.010(4) -0.001(3) -0.003(3) -0.002(4)
C4 0.022(4) 0.020(4) 0.015(4) -0.002(3) 0.003(3) 0.006(3)
C5 0.024(4) 0.022(4) 0.015(4) 0.001(3) 0.006(3) -0.001(3)
C6 0.022(4) 0.016(4) 0.018(4) 0.008(3) 0.008(3) 0.002(3)
C7 0.018(4) 0.021(4) 0.017(4) 0.001(3) 0.007(3) 0.000(3)
C8 0.022(4) 0.012(4) 0.018(4) 0.005(3) 0.006(3) 0.004(3)
C9 0.007(4) 0.016(4) 0.031(4) 0.003(3) 0.002(3) 0.001(3)
C10 0.019(4) 0.010(4) 0.013(4) -0.007(3) 0.000(3) -0.001(3)
C11 0.012(4) 0.023(4) 0.011(4) -0.001(3) -0.001(3) 0.007(3)
C12 0.020(4) 0.018(4) 0.018(4) -0.004(3) 0.007(3) -0.001(3)
C13 0.035(5) 0.009(4) 0.020(4) 0.002(3) 0.008(4) -0.002(3)
C14 0.038(5) 0.009(4) 0.027(5) 0.000(3) 0.006(4) 0.012(4)
C15 0.049(6) 0.016(5) 0.020(4) 0.000(4) -0.004(4) 0.004(4)
C16 0.082(8) 0.015(5) 0.024(5) 0.011(4) 0.015(5) -0.001(5)
C17 0.044(5) 0.018(5) 0.031(5) 0.006(4) 0.010(4) -0.004(4)
C18 0.026(4) 0.022(4) 0.022(4) 0.002(3) 0.012(4) -0.002(3)
C19 0.014(4) 0.016(4) 0.027(4) 0.005(3) 0.007(3) -0.003(3)
C20 0.015(4) 0.026(5) 0.017(4) 0.012(3) -0.001(3) 0.001(3)
C21 0.019(4) 0.020(4) 0.036(5) -0.003(4) 0.008(4) 0.006(3)
C22 0.021(4) 0.047(6) 0.029(5) -0.002(4) 0.007(4) -0.006(4)
C23 0.032(5) 0.043(6) 0.017(4) 0.005(4) 0.005(4) 0.012(4)
C24 0.047(6) 0.026(5) 0.016(4) 0.001(4) 0.010(4) 0.010(4)
C25 0.041(5) 0.031(5) 0.023(4) 0.007(4) 0.009(4) -0.007(4)
C26 0.016(4) 0.038(5) 0.015(4) 0.003(4) 0.003(3) 0.003(4)
C27 0.013(4) 0.053(6) 0.016(4) -0.001(4) 0.008(3) 0.007(4)
C28 0.021(5) 0.050(6) 0.032(5) -0.013(4) 0.006(4) 0.010(4)
C29 0.027(5) 0.080(9) 0.051(7) -0.042(6) 0.012(5) 0.002(6)
C30 0.022(5) 0.123(12) 0.022(5) -0.025(6) 0.000(4) 0.010(7)
C31 0.020(5) 0.109(11) 0.023(5) 0.015(6) 0.008(4) 0.015(6)
C32 0.008(4) 0.073(7) 0.024(5) 0.022(5) 0.004(3) 0.002(4)
O1 0.012(2) 0.014(3) 0.011(2) 0.003(2) -0.001(2) 0.003(2)
O2 0.014(3) 0.020(3) 0.013(3) 0.000(2) 0.006(2) -0.002(2)
O3 0.013(2) 0.014(3) 0.017(3) 0.005(2) 0.004(2) 0.004(2)
O4 0.019(3) 0.019(3) 0.010(2) 0.003(2) -0.002(2) 0.003(2)
O5 0.023(3) 0.028(3) 0.022(3) -0.008(2) 0.000(2) -0.004(2)
O6 0.029(3) 0.028(3) 0.027(3) 0.010(3) 0.005(3) 0.015(3)
O1W 0.055(4) 0.048(4) 0.038(4) 0.009(3) 0.017(3) 0.009(3)
O2W 0.065(5) 0.059(5) 0.031(4) 0.012(3) 0.011(4) -0.010(4)
O3W 0.087(6) 0.043(4) 0.030(4) 0.000(3) -0.013(4) 0.020(4)
O4W 0.049(4) 0.077(6) 0.046(4) 0.022(4) 0.017(4) 0.020(4)
O5W 0.042(5) 0.093(7) 0.136(9) 0.063(6) -0.010(5) 0.008(5)
O6W 0.032(5) 0.064(7) 0.059(6) 0.006(5) 0.008(5) 0.013(5)

loop_
_atom_type_symbol
_atom_type_description
_atom_type_scat_dispersion_real
_atom_type_scat_dispersion_imag
_atom_type_scat_source
C C 0.0033 0.0016 'International Tables Vol C Tables 4.2.6.8 and 6.1.1.4'
H H 0.0000 0.0000 'International Tables Vol C Tables 4.2.6.8 and 6.1.1.4'
N N 0.0061 0.0033 'International Tables Vol C Tables 4.2.6.8 and 6.1.1.4'
O O 0.0106 0.0060 'International Tables Vol C Tables 4.2.6.8 and 6.1.1.4'
P P 0.1023 0.0942 'International Tables Vol C Tables 4.2.6.8 and 6.1.1.4'
Eu Eu -0.1578 3.6682 'International Tables Vol C Tables 4.2.6.8 and 6.1.1.4'

loop_
_exptl_crystal_face_index_h
_exptl_crystal_face_index_k
_exptl_crystal_face_index_l
_exptl_crystal_face_perp_dist
1.00 0.00 0.00 0.1000
-1.00 0.00 0.00 0.1000
0.00 1.00 0.00 0.0300
0.00 -1.00 0.00 0.0300
0.00 0.00 1.00 0.0100
0.00 0.00 -1.00 0.0100

loop_
_geom_angle_atom_site_label_1
_geom_angle_atom_site_label_2
_geom_angle_atom_site_label_3
_geom_angle
_geom_angle_site_symmetry_1
_geom_angle_site_symmetry_3
_geom_angle_publ_flag
O3 Eu1 O4 79.96(17) . 2_666 ?
O3 Eu1 O2 81.09(17) . . ?
O4 Eu1 O2 129.00(17) 2_666 . ?
O3 Eu1 O1 127.79(16) . . ?
O4 Eu1 O1 76.85(16) 2_666 . ?
O2 Eu1 O1 78.51(16) . . ?
O3 Eu1 N4 86.47(18) . . ?
O4 Eu1 N4 72.80(18) 2_666 . ?
O2 Eu1 N4 151.63(17) . . ?
O1 Eu1 N4 128.40(17) . . ?
O3 Eu1 N2 129.15(17) . . ?
O4 Eu1 N2 150.54(18) 2_666 . ?
O2 Eu1 N2 68.46(17) . . ?
O1 Eu1 N2 85.65(17) . . ?
N4 Eu1 N2 101.37(18) . . ?
O3 Eu1 N3 69.93(17) . . ?
O4 Eu1 N3 129.93(18) 2_666 . ?
O2 Eu1 N3 85.31(17) . . ?
O1 Eu1 N3 152.74(17) . . ?
N4 Eu1 N3 66.45(17) . . ?
N2 Eu1 N3 67.94(18) . . ?
O3 Eu1 N1 152.27(17) . . ?
O4 Eu1 N1 83.36(17) 2_666 . ?
O2 Eu1 N1 126.44(18) . . ?
O1 Eu1 N1 68.45(17) . . ?
N4 Eu1 N1 67.43(19) . . ?
N2 Eu1 N1 68.11(17) . . ?
N3 Eu1 N1 105.61(18) . . ?
O3 Eu1 P3 21.61(12) . . ?
O4 Eu1 P3 101.34(13) 2_666 . ?
O2 Eu1 P3 69.68(13) . . ?
O1 Eu1 P3 137.06(12) . . ?
N4 Eu1 P3 89.79(14) . . ?
N2 Eu1 P3 107.57(13) . . ?
N3 Eu1 P3 52.28(13) . . ?
N1 Eu1 P3 154.48(14) . . ?
O3 Eu1 P1 135.05(12) . . ?
O4 Eu1 P1 64.60(13) 2_666 . ?
O2 Eu1 P1 99.80(13) . . ?
O1 Eu1 P1 21.47(11) . . ?
N4 Eu1 P1 106.95(13) . . ?
N2 Eu1 P1 90.90(13) . . ?
N3 Eu1 P1 154.87(13) . . ?
N1 Eu1 P1 51.77(13) . . ?
P3 Eu1 P1 152.33(5) . . ?
O3 Eu1 P2 101.79(12) . . ?
O4 Eu1 P2 136.18(13) 2_666 . ?
O2 Eu1 P2 20.91(13) . . ?
O1 Eu1 P2 67.69(11) . . ?
N4 Eu1 P2 150.59(13) . . ?
N2 Eu1 P2 51.68(13) . . ?
N3 Eu1 P2 89.70(13) . . ?
N1 Eu1 P2 105.58(13) . . ?
P3 Eu1 P2 88.48(5) . . ?
P1 Eu1 P2 87.17(5) . . ?
O4 P1 O1 116.8(3) . . ?
O4 P1 C12 107.9(3) . . ?
O1 P1 C12 109.0(3) . . ?
O4 P1 C9 108.0(3) . . ?
O1 P1 C9 106.1(3) . . ?
C12 P1 C9 108.8(3) . . ?
O4 P1 Eu1 115.7(2) . . ?
O1 P1 Eu1 35.21(18) . . ?
C12 P1 Eu1 133.2(2) . . ?
C9 P1 Eu1 73.6(2) . . ?
O5 P2 O2 117.2(3) . . ?
O5 P2 C19 108.9(3) . . ?
O2 P2 C19 109.0(3) . . ?
O5 P2 C10 112.0(3) . . ?
O2 P2 C10 104.5(3) . . ?
C19 P2 C10 104.4(3) . . ?
O5 P2 Eu1 140.7(3) . . ?
O2 P2 Eu1 32.97(18) . . ?
C19 P2 Eu1 106.9(2) . . ?
C10 P2 Eu1 73.3(2) . . ?
O6 P3 O3 115.8(3) . . ?
O6 P3 C26 109.8(4) . . ?
O3 P3 C26 108.3(3) . . ?
O6 P3 C11 111.8(3) . . ?
O3 P3 C11 105.6(3) . . ?
C26 P3 C11 105.0(4) . . ?
O6 P3 Eu1 138.9(2) . . ?
O3 P3 Eu1 33.69(19) . . ?
C26 P3 Eu1 107.7(3) . . ?
C11 P3 Eu1 73.3(2) . . ?
C1 N1 C9 110.6(6) . . ?
C1 N1 C8 109.9(5) . . ?
C9 N1 C8 108.3(5) . . ?
C1 N1 Eu1 109.6(4) . . ?
C9 N1 Eu1 106.8(4) . . ?
C8 N1 Eu1 111.6(4) . . ?
C3 N2 C2 111.1(5) . . ?
C3 N2 C10 108.0(5) . . ?
C2 N2 C10 109.9(6) . . ?
C3 N2 Eu1 109.2(4) . . ?
C2 N2 Eu1 111.1(4) . . ?
C10 N2 Eu1 107.4(4) . . ?
C11 N3 C4 110.2(5) . . ?
C11 N3 C5 109.0(6) . . ?
C4 N3 C5 109.5(6) . . ?
C11 N3 Eu1 105.5(4) . . ?
C4 N3 Eu1 112.2(4) . . ?
C5 N3 Eu1 110.4(4) . . ?
C6 N4 C7 113.6(6) . . ?
C6 N4 Eu1 117.1(4) . . ?
C7 N4 Eu1 111.9(4) . . ?
C6 N4 H4C 104.2 . . ?
C7 N4 H4C 104.2 . . ?
Eu1 N4 H4C 104.2 . . ?
N1 C1 C2 113.6(6) . . ?
N1 C1 H1A 108.9 . . ?
C2 C1 H1A 108.9 . . ?
N1 C1 H1B 108.9 . . ?
C2 C1 H1B 108.9 . . ?
H1A C1 H1B 107.7 . . ?
N2 C2 C1 112.2(6) . . ?
N2 C2 H2A 109.2 . . ?
C1 C2 H2A 109.2 . . ?
N2 C2 H2B 109.2 . . ?
C1 C2 H2B 109.2 . . ?
H2A C2 H2B 107.9 . . ?
N2 C3 C4 113.9(6) . . ?
N2 C3 H3A 108.8 . . ?
C4 C3 H3A 108.8 . . ?
N2 C3 H3B 108.8 . . ?
C4 C3 H3B 108.8 . . ?
H3A C3 H3B 107.7 . . ?
N3 C4 C3 110.7(6) . . ?
N3 C4 H4A 109.5 . . ?
C3 C4 H4A 109.5 . . ?
N3 C4 H4B 109.5 . . ?
C3 C4 H4B 109.5 . . ?
H4A C4 H4B 108.1 . . ?
N3 C5 C6 111.9(6) . . ?
N3 C5 H5A 109.2 . . ?
C6 C5 H5A 109.2 . . ?
N3 C5 H5B 109.2 . . ?
C6 C5 H5B 109.2 . . ?
H5A C5 H5B 107.9 . . ?
N4 C6 C5 109.3(6) . . ?
N4 C6 H6A 109.8 . . ?
C5 C6 H6A 109.8 . . ?
N4 C6 H6B 109.8 . . ?
C5 C6 H6B 109.8 . . ?
H6A C6 H6B 108.3 . . ?
N4 C7 C8 109.7(6) . . ?
N4 C7 H7A 109.7 . . ?
C8 C7 H7A 109.7 . . ?
N4 C7 H7B 109.7 . . ?
C8 C7 H7B 109.7 . . ?
H7A C7 H7B 108.2 . . ?
N1 C8 C7 111.5(6) . . ?
N1 C8 H8A 109.3 . . ?
C7 C8 H8A 109.3 . . ?
N1 C8 H8B 109.3 . . ?
C7 C8 H8B 109.3 . . ?
H8A C8 H8B 108.0 . . ?
N1 C9 P1 112.6(5) . . ?
N1 C9 H9A 109.1 . . ?
P1 C9 H9A 109.1 . . ?
N1 C9 H9B 109.1 . . ?
P1 C9 H9B 109.1 . . ?
H9A C9 H9B 107.8 . . ?
N2 C10 P2 111.1(5) . . ?
N2 C10 H10A 109.4 . . ?
P2 C10 H10A 109.4 . . ?
N2 C10 H10B 109.4 . . ?
P2 C10 H10B 109.4 . . ?
H10A C10 H10B 108.0 . . ?
N3 C11 P3 111.0(5) . . ?
N3 C11 H11A 109.4 . . ?
P3 C11 H11A 109.4 . . ?
N3 C11 H11B 109.4 . . ?
P3 C11 H11B 109.4 . . ?
H11A C11 H11B 108.0 . . ?
C13 C12 P1 114.8(5) . . ?
C13 C12 H12C 108.6 . . ?
P1 C12 H12C 108.6 . . ?
C13 C12 H12D 108.6 . . ?
P1 C12 H12D 108.6 . . ?
H12C C12 H12D 107.5 . . ?
C18 C13 C14 118.7(7) . . ?
C18 C13 C12 120.4(7) . . ?
C14 C13 C12 120.9(7) . . ?
C15 C14 C13 120.3(8) . . ?
C15 C14 H14 119.9 . . ?
C13 C14 H14 119.9 . . ?
C14 C15 C16 121.7(8) . . ?
C14 C15 H15 119.2 . . ?
C16 C15 H15 119.2 . . ?
C15 C16 C17 119.3(8) . . ?
C15 C16 H16 120.3 . . ?
C17 C16 H16 120.3 . . ?
C16 C17 C18 119.5(8) . . ?
C16 C17 H17 120.3 . . ?
C18 C17 H17 120.3 . . ?
C13 C18 C17 120.5(8) . . ?
C13 C18 H18 119.7 . . ?
C17 C18 H18 119.7 . . ?
C20 C19 P2 114.0(5) . . ?
C20 C19 H19A 108.8 . . ?
P2 C19 H19A 108.8 . . ?
C20 C19 H19B 108.8 . . ?
P2 C19 H19B 108.8 . . ?
H19A C19 H19B 107.6 . . ?
C21 C20 C25 117.2(8) . . ?
C21 C20 C19 121.0(7) . . ?
C25 C20 C19 121.8(7) . . ?
C20 C21 C22 120.4(8) . . ?
C20 C21 H21 119.8 . . ?
C22 C21 H21 119.8 . . ?
C23 C22 C21 121.5(8) . . ?
C23 C22 H22 119.2 . . ?
C21 C22 H22 119.2 . . ?
C24 C23 C22 117.2(8) . . ?
C24 C23 H23 121.4 . . ?
C22 C23 H23 121.4 . . ?
C25 C24 C23 121.3(8) . . ?
C25 C24 H24 119.3 . . ?
C23 C24 H24 119.3 . . ?
C24 C25 C20 122.2(8) . . ?
C24 C25 H25 118.9 . . ?
C20 C25 H25 118.9 . . ?
C27 C26 P3 114.4(5) . . ?
C27 C26 H26A 108.7 . . ?
P3 C26 H26A 108.7 . . ?
C27 C26 H26B 108.7 . . ?
P3 C26 H26B 108.7 . . ?
H26A C26 H26B 107.6 . . ?
C28 C27 C32 119.1(8) . . ?
C28 C27 C26 120.4(8) . . ?
C32 C27 C26 120.5(8) . . ?
C27 C28 C29 120.9(10) . . ?
C27 C28 H28 119.6 . . ?
C29 C28 H28 119.6 . . ?
C30 C29 C28 118.7(11) . . ?
C30 C29 H29 120.6 . . ?
C28 C29 H29 120.6 . . ?
C29 C30 C31 120.4(9) . . ?
C29 C30 H30 119.8 . . ?
C31 C30 H30 119.8 . . ?
C32 C31 C30 120.8(11) . . ?
C32 C31 H31 119.6 . . ?
C30 C31 H31 119.6 . . ?
C31 C32 C27 120.0(10) . . ?
C31 C32 H32 120.0 . . ?
C27 C32 H32 120.0 . . ?
P1 O1 Eu1 123.3(3) . . ?
P2 O2 Eu1 126.1(3) . . ?
P3 O3 Eu1 124.7(3) . . ?
P1 O4 Eu1 161.5(3) . 2_666 ?

loop_
_geom_bond_atom_site_label_1
_geom_bond_atom_site_label_2
_geom_bond_distance
_geom_bond_site_symmetry_2
_geom_bond_publ_flag
Eu1 O3 2.297(5) . ?
Eu1 O4 2.319(5) 2_666 ?
Eu1 O2 2.325(5) . ?
Eu1 O1 2.379(5) . ?
Eu1 N4 2.586(6) . ?
Eu1 N2 2.651(6) . ?
Eu1 N3 2.661(6) . ?
Eu1 N1 2.677(6) . ?
Eu1 P3 3.404(2) . ?
Eu1 P1 3.4476(19) . ?
Eu1 P2 3.451(2) . ?
P1 O4 1.506(5) . ?
P1 O1 1.510(5) . ?
P1 C12 1.809(8) . ?
P1 C9 1.828(8) . ?
P2 O5 1.494(5) . ?
P2 O2 1.525(5) . ?
P2 C19 1.805(8) . ?
P2 C10 1.836(7) . ?
P3 O6 1.503(6) . ?
P3 O3 1.525(5) . ?
P3 C26 1.803(8) . ?
P3 C11 1.850(7) . ?
N1 C1 1.476(9) . ?
N1 C9 1.484(9) . ?
N1 C8 1.500(9) . ?
N2 C3 1.480(9) . ?
N2 C2 1.494(9) . ?
N2 C10 1.497(9) . ?
N3 C11 1.484(9) . ?
N3 C4 1.488(9) . ?
N3 C5 1.492(9) . ?
N4 C6 1.475(9) . ?
N4 C7 1.483(9) . ?
N4 H4C 0.9100 . ?
C1 C2 1.494(10) . ?
C1 H1A 0.9700 . ?
C1 H1B 0.9700 . ?
C2 H2A 0.9700 . ?
C2 H2B 0.9700 . ?
C3 C4 1.503(11) . ?
C3 H3A 0.9700 . ?
C3 H3B 0.9700 . ?
C4 H4A 0.9700 . ?
C4 H4B 0.9700 . ?
C5 C6 1.510(10) . ?
C5 H5A 0.9700 . ?
C5 H5B 0.9700 . ?
C6 H6A 0.9700 . ?
C6 H6B 0.9700 . ?
C7 C8 1.520(10) . ?
C7 H7A 0.9700 . ?
C7 H7B 0.9700 . ?
C8 H8A 0.9700 . ?
C8 H8B 0.9700 . ?
C9 H9A 0.9700 . ?
C9 H9B 0.9700 . ?
C10 H10A 0.9700 . ?
C10 H10B 0.9700 . ?
C11 H11A 0.9700 . ?
C11 H11B 0.9700 . ?
C12 C13 1.507(10) . ?
C12 H12C 0.9700 . ?
C12 H12D 0.9700 . ?
C13 C18 1.388(11) . ?
C13 C14 1.407(11) . ?
C14 C15 1.369(12) . ?
C14 H14 0.9300 . ?
C15 C16 1.372(13) . ?
C15 H15 0.9300 . ?
C16 C17 1.400(13) . ?
C16 H16 0.9300 . ?
C17 C18 1.405(11) . ?
C17 H17 0.9300 . ?
C18 H18 0.9300 . ?
C19 C20 1.498(11) . ?
C19 H19A 0.9700 . ?
C19 H19B 0.9700 . ?
C20 C21 1.386(11) . ?
C20 C25 1.387(11) . ?
C21 C22 1.387(11) . ?
C21 H21 0.9300 . ?
C22 C23 1.387(12) . ?
C22 H22 0.9300 . ?
C23 C24 1.382(12) . ?
C23 H23 0.9300 . ?
C24 C25 1.357(12) . ?
C24 H24 0.9300 . ?
C25 H25 0.9300 . ?
C26 C27 1.505(10) . ?
C26 H26A 0.9700 . ?
C26 H26B 0.9700 . ?
C27 C28 1.373(12) . ?
C27 C32 1.400(12) . ?
C28 C29 1.415(12) . ?
C28 H28 0.9300 . ?
C29 C30 1.377(17) . ?
C29 H29 0.9300 . ?
C30 C31 1.381(16) . ?
C30 H30 0.9300 . ?
C31 C32 1.373(12) . ?
C31 H31 0.9300 . ?
C32 H32 0.9300 . ?
O4 Eu1 2.319(4) 2_666 ?

loop_
_geom_torsion_atom_site_label_1
_geom_torsion_atom_site_label_2
_geom_torsion_atom_site_label_3
_geom_torsion_atom_site_label_4
_geom_torsion
_geom_torsion_site_symmetry_1
_geom_torsion_site_symmetry_2
_geom_torsion_site_symmetry_3
_geom_torsion_site_symmetry_4
_geom_torsion_publ_flag
O3 Eu1 P1 O4 -21.0(3) . . . . ?
O4 Eu1 P1 O4 20.5(3) 2_666 . . . ?
O2 Eu1 P1 O4 -108.1(3) . . . . ?
O1 Eu1 P1 O4 -100.8(4) . . . . ?
N4 Eu1 P1 O4 81.4(3) . . . . ?
N2 Eu1 P1 O4 -176.4(3) . . . . ?
N3 Eu1 P1 O4 151.9(4) . . . . ?
N1 Eu1 P1 O4 122.7(3) . . . . ?
P3 Eu1 P1 O4 -43.6(3) . . . . ?
P2 Eu1 P1 O4 -124.9(2) . . . . ?
O3 Eu1 P1 O1 79.8(4) . . . . ?
O4 Eu1 P1 O1 121.3(3) 2_666 . . . ?
O2 Eu1 P1 O1 -7.4(3) . . . . ?
N4 Eu1 P1 O1 -177.8(3) . . . . ?
N2 Eu1 P1 O1 -75.7(3) . . . . ?
N3 Eu1 P1 O1 -107.4(4) . . . . ?
N1 Eu1 P1 O1 -136.5(4) . . . . ?
P3 Eu1 P1 O1 57.2(3) . . . . ?
P2 Eu1 P1 O1 -24.1(3) . . . . ?
O3 Eu1 P1 C12 135.9(4) . . . . ?
O4 Eu1 P1 C12 177.4(4) 2_666 . . . ?
O2 Eu1 P1 C12 48.7(4) . . . . ?
O1 Eu1 P1 C12 56.1(5) . . . . ?
N4 Eu1 P1 C12 -121.7(4) . . . . ?
N2 Eu1 P1 C12 -19.6(4) . . . . ?
N3 Eu1 P1 C12 -51.2(5) . . . . ?
N1 Eu1 P1 C12 -80.4(4) . . . . ?
P3 Eu1 P1 C12 113.3(3) . . . . ?
P2 Eu1 P1 C12 32.0(3) . . . . ?
O3 Eu1 P1 C9 -123.4(3) . . . . ?
O4 Eu1 P1 C9 -81.9(3) 2_666 . . . ?
O2 Eu1 P1 C9 149.4(3) . . . . ?
O1 Eu1 P1 C9 156.8(4) . . . . ?
N4 Eu1 P1 C9 -21.1(3) . . . . ?
N2 Eu1 P1 C9 81.1(3) . . . . ?
N3 Eu1 P1 C9 49.4(4) . . . . ?
N1 Eu1 P1 C9 20.2(3) . . . . ?
P3 Eu1 P1 C9 -146.0(3) . . . . ?
P2 Eu1 P1 C9 132.7(3) . . . . ?
O3 Eu1 P2 O5 47.8(4) . . . . ?
O4 Eu1 P2 O5 135.5(4) 2_666 . . . ?
O2 Eu1 P2 O5 55.9(5) . . . . ?
O1 Eu1 P2 O5 174.0(4) . . . . ?
N4 Eu1 P2 O5 -56.3(5) . . . . ?
N2 Eu1 P2 O5 -83.3(4) . . . . ?
N3 Eu1 P2 O5 -21.7(4) . . . . ?
N1 Eu1 P2 O5 -127.8(4) . . . . ?
P3 Eu1 P2 O5 30.6(4) . . . . ?
P1 Eu1 P2 O5 -176.7(4) . . . . ?
O3 Eu1 P2 O2 -8.2(4) . . . . ?
O4 Eu1 P2 O2 79.6(4) 2_666 . . . ?
O1 Eu1 P2 O2 118.1(4) . . . . ?
N4 Eu1 P2 O2 -112.2(4) . . . . ?
N2 Eu1 P2 O2 -139.2(4) . . . . ?
N3 Eu1 P2 O2 -77.6(4) . . . . ?
N1 Eu1 P2 O2 176.3(4) . . . . ?
P3 Eu1 P2 O2 -25.3(3) . . . . ?
P1 Eu1 P2 O2 127.4(3) . . . . ?
O3 Eu1 P2 C19 -107.2(3) . . . . ?
O4 Eu1 P2 C19 -19.5(3) 2_666 . . . ?
O2 Eu1 P2 C19 -99.1(4) . . . . ?
O1 Eu1 P2 C19 19.0(3) . . . . ?
N4 Eu1 P2 C19 148.7(4) . . . . ?
N2 Eu1 P2 C19 121.7(3) . . . . ?
N3 Eu1 P2 C19 -176.7(3) . . . . ?
N1 Eu1 P2 C19 77.2(3) . . . . ?
P3 Eu1 P2 C19 -124.4(3) . . . . ?
P1 Eu1 P2 C19 28.3(3) . . . . ?
O3 Eu1 P2 C10 152.4(3) . . . . ?
O4 Eu1 P2 C10 -119.9(3) 2_666 . . . ?
O2 Eu1 P2 C10 160.5(4) . . . . ?
O1 Eu1 P2 C10 -81.4(3) . . . . ?
N4 Eu1 P2 C10 48.4(4) . . . . ?
N2 Eu1 P2 C10 21.3(3) . . . . ?
N3 Eu1 P2 C10 83.0(3) . . . . ?
N1 Eu1 P2 C10 -23.2(3) . . . . ?
P3 Eu1 P2 C10 135.2(2) . . . . ?
P1 Eu1 P2 C10 -72.1(2) . . . . ?
O3 Eu1 P3 O6 58.5(5) . . . . ?
O4 Eu1 P3 O6 50.0(4) 2_666 . . . ?
O2 Eu1 P3 O6 177.6(4) . . . . ?
O1 Eu1 P3 O6 132.8(4) . . . . ?
N4 Eu1 P3 O6 -22.4(4) . . . . ?
N2 Eu1 P3 O6 -124.3(4) . . . . ?
N3 Eu1 P3 O6 -82.3(4) . . . . ?
N1 Eu1 P3 O6 -48.5(5) . . . . ?
P1 Eu1 P3 O6 105.9(4) . . . . ?
P2 Eu1 P3 O6 -173.1(4) . . . . ?
O4 Eu1 P3 O3 -8.5(3) 2_666 . . . ?
O2 Eu1 P3 O3 119.1(4) . . . . ?
O1 Eu1 P3 O3 74.3(4) . . . . ?
N4 Eu1 P3 O3 -80.9(4) . . . . ?
N2 Eu1 P3 O3 177.2(4) . . . . ?
N3 Eu1 P3 O3 -140.7(4) . . . . ?
N1 Eu1 P3 O3 -106.9(4) . . . . ?
P1 Eu1 P3 O3 47.5(4) . . . . ?
P2 Eu1 P3 O3 128.5(3) . . . . ?
O3 Eu1 P3 C26 -96.5(4) . . . . ?
O4 Eu1 P3 C26 -105.0(3) 2_666 . . . ?
O2 Eu1 P3 C26 22.6(3) . . . . ?
O1 Eu1 P3 C26 -22.2(3) . . . . ?
N4 Eu1 P3 C26 -177.4(3) . . . . ?
N2 Eu1 P3 C26 80.7(3) . . . . ?
N3 Eu1 P3 C26 122.8(3) . . . . ?
N1 Eu1 P3 C26 156.6(4) . . . . ?
P1 Eu1 P3 C26 -49.0(3) . . . . ?
P2 Eu1 P3 C26 32.0(3) . . . . ?
O3 Eu1 P3 C11 162.7(4) . . . . ?
O4 Eu1 P3 C11 154.2(3) 2_666 . . . ?
O2 Eu1 P3 C11 -78.2(3) . . . . ?
O1 Eu1 P3 C11 -123.0(3) . . . . ?
N4 Eu1 P3 C11 81.8(3) . . . . ?
N2 Eu1 P3 C11 -20.1(3) . . . . ?
N3 Eu1 P3 C11 21.9(3) . . . . ?
N1 Eu1 P3 C11 55.8(4) . . . . ?
P1 Eu1 P3 C11 -149.9(3) . . . . ?
P2 Eu1 P3 C11 -68.9(3) . . . . ?
O3 Eu1 N1 C1 -149.5(4) . . . . ?
O4 Eu1 N1 C1 157.3(5) 2_666 . . . ?
O2 Eu1 N1 C1 22.7(5) . . . . ?
O1 Eu1 N1 C1 78.8(4) . . . . ?
N4 Eu1 N1 C1 -128.6(5) . . . . ?
N2 Eu1 N1 C1 -15.2(4) . . . . ?
N3 Eu1 N1 C1 -73.0(5) . . . . ?
P3 Eu1 N1 C1 -100.3(5) . . . . ?
P1 Eu1 N1 C1 94.5(4) . . . . ?
P2 Eu1 N1 C1 21.1(4) . . . . ?
O3 Eu1 N1 C9 90.7(5) . . . . ?
O4 Eu1 N1 C9 37.4(4) 2_666 . . . ?
O2 Eu1 N1 C9 -97.1(4) . . . . ?
O1 Eu1 N1 C9 -41.0(4) . . . . ?
N4 Eu1 N1 C9 111.5(4) . . . . ?
N2 Eu1 N1 C9 -135.1(5) . . . . ?
N3 Eu1 N1 C9 167.1(4) . . . . ?
P3 Eu1 N1 C9 139.9(4) . . . . ?
P1 Eu1 N1 C9 -25.3(4) . . . . ?
P2 Eu1 N1 C9 -98.7(4) . . . . ?
O3 Eu1 N1 C8 -27.5(6) . . . . ?
O4 Eu1 N1 C8 -80.7(4) 2_666 . . . ?
O2 Eu1 N1 C8 144.7(4) . . . . ?
O1 Eu1 N1 C8 -159.2(4) . . . . ?
N4 Eu1 N1 C8 -6.6(4) . . . . ?
N2 Eu1 N1 C8 106.8(4) . . . . ?
N3 Eu1 N1 C8 48.9(4) . . . . ?
P3 Eu1 N1 C8 21.7(6) . . . . ?
P1 Eu1 N1 C8 -143.5(5) . . . . ?
P2 Eu1 N1 C8 143.1(4) . . . . ?
O3 Eu1 N2 C3 18.3(5) . . . . ?
O4 Eu1 N2 C3 -151.6(4) 2_666 . . . ?
O2 Eu1 N2 C3 75.8(4) . . . . ?
O1 Eu1 N2 C3 155.2(4) . . . . ?
N4 Eu1 N2 C3 -76.5(4) . . . . ?
N3 Eu1 N2 C3 -17.9(4) . . . . ?
N1 Eu1 N2 C3 -136.3(5) . . . . ?
P3 Eu1 N2 C3 16.9(4) . . . . ?
P1 Eu1 N2 C3 176.0(4) . . . . ?
P2 Eu1 N2 C3 90.3(4) . . . . ?
O3 Eu1 N2 C2 141.2(4) . . . . ?
O4 Eu1 N2 C2 -28.6(6) 2_666 . . . ?
O2 Eu1 N2 C2 -161.2(5) . . . . ?
O1 Eu1 N2 C2 -81.9(4) . . . . ?
N4 Eu1 N2 C2 46.4(5) . . . . ?
N3 Eu1 N2 C2 105.0(5) . . . . ?
N1 Eu1 N2 C2 -13.4(4) . . . . ?
P3 Eu1 N2 C2 139.9(4) . . . . ?
P1 Eu1 N2 C2 -61.0(4) . . . . ?
P2 Eu1 N2 C2 -146.7(5) . . . . ?
O3 Eu1 N2 C10 -98.6(4) . . . . ?
O4 Eu1 N2 C10 91.5(5) 2_666 . . . ?
O2 Eu1 N2 C10 -41.1(4) . . . . ?
O1 Eu1 N2 C10 38.3(4) . . . . ?
N4 Eu1 N2 C10 166.6(4) . . . . ?
N3 Eu1 N2 C10 -134.8(5) . . . . ?
N1 Eu1 N2 C10 106.8(4) . . . . ?
P3 Eu1 N2 C10 -99.9(4) . . . . ?
P1 Eu1 N2 C10 59.1(4) . . . . ?
P2 Eu1 N2 C10 -26.5(4) . . . . ?
O3 Eu1 N3 C11 -41.9(4) . . . . ?
O4 Eu1 N3 C11 -98.7(4) 2_666 . . . ?
O2 Eu1 N3 C11 40.3(4) . . . . ?
O1 Eu1 N3 C11 93.7(5) . . . . ?
N4 Eu1 N3 C11 -137.0(5) . . . . ?
N2 Eu1 N3 C11 108.9(4) . . . . ?
N1 Eu1 N3 C11 166.9(4) . . . . ?
P3 Eu1 N3 C11 -27.6(4) . . . . ?
P1 Eu1 N3 C11 143.4(4) . . . . ?
P2 Eu1 N3 C11 60.7(4) . . . . ?
O3 Eu1 N3 C4 -161.9(5) . . . . ?
O4 Eu1 N3 C4 141.3(4) 2_666 . . . ?
O2 Eu1 N3 C4 -79.7(5) . . . . ?
O1 Eu1 N3 C4 -26.2(7) . . . . ?
N4 Eu1 N3 C4 103.1(5) . . . . ?
N2 Eu1 N3 C4 -11.1(4) . . . . ?
N1 Eu1 N3 C4 46.9(5) . . . . ?
P3 Eu1 N3 C4 -147.5(5) . . . . ?
P1 Eu1 N3 C4 23.4(6) . . . . ?
P2 Eu1 N3 C4 -59.2(4) . . . . ?
O3 Eu1 N3 C5 75.7(5) . . . . ?
O4 Eu1 N3 C5 18.9(5) 2_666 . . . ?
O2 Eu1 N3 C5 157.9(5) . . . . ?
O1 Eu1 N3 C5 -148.6(4) . . . . ?
N4 Eu1 N3 C5 -19.3(4) . . . . ?
N2 Eu1 N3 C5 -133.4(5) . . . . ?
N1 Eu1 N3 C5 -75.5(5) . . . . ?
P3 Eu1 N3 C5 90.1(5) . . . . ?
P1 Eu1 N3 C5 -98.9(5) . . . . ?
P2 Eu1 N3 C5 178.4(4) . . . . ?
O3 Eu1 N4 C6 -79.6(5) . . . . ?
O4 Eu1 N4 C6 -160.2(5) 2_666 . . . ?
O2 Eu1 N4 C6 -15.8(7) . . . . ?
O1 Eu1 N4 C6 143.1(4) . . . . ?
N2 Eu1 N4 C6 49.6(5) . . . . ?
N3 Eu1 N4 C6 -10.0(5) . . . . ?
N1 Eu1 N4 C6 110.0(5) . . . . ?
P3 Eu1 N4 C6 -58.2(5) . . . . ?
P1 Eu1 N4 C6 144.1(5) . . . . ?
P2 Eu1 N4 C6 28.3(7) . . . . ?
O3 Eu1 N4 C7 146.7(4) . . . . ?
O4 Eu1 N4 C7 66.1(4) 2_666 . . . ?
O2 Eu1 N4 C7 -149.5(4) . . . . ?
O1 Eu1 N4 C7 9.4(5) . . . . ?
N2 Eu1 N4 C7 -84.0(4) . . . . ?
N3 Eu1 N4 C7 -143.7(5) . . . . ?
N1 Eu1 N4 C7 -23.7(4) . . . . ?
P3 Eu1 N4 C7 168.1(4) . . . . ?
P1 Eu1 N4 C7 10.5(5) . . . . ?
P2 Eu1 N4 C7 -105.4(4) . . . . ?
C9 N1 C1 C2 161.7(6) . . . . ?
C8 N1 C1 C2 -78.7(7) . . . . ?
Eu1 N1 C1 C2 44.2(7) . . . . ?
C3 N2 C2 C1 163.5(6) . . . . ?
C10 N2 C2 C1 -77.0(7) . . . . ?
Eu1 N2 C2 C1 41.7(7) . . . . ?
N1 C1 C2 N2 -60.3(8) . . . . ?
C2 N2 C3 C4 -75.3(8) . . . . ?
C10 N2 C3 C4 164.1(6) . . . . ?
Eu1 N2 C3 C4 47.6(7) . . . . ?
C11 N3 C4 C3 -78.3(7) . . . . ?
C5 N3 C4 C3 161.9(6) . . . . ?
Eu1 N3 C4 C3 39.0(7) . . . . ?
N2 C3 C4 N3 -60.3(8) . . . . ?
C11 N3 C5 C6 162.9(6) . . . . ?
C4 N3 C5 C6 -76.5(7) . . . . ?
Eu1 N3 C5 C6 47.4(7) . . . . ?
C7 N4 C6 C5 170.5(6) . . . . ?
Eu1 N4 C6 C5 37.6(7) . . . . ?
N3 C5 C6 N4 -56.9(8) . . . . ?
C6 N4 C7 C8 -83.0(7) . . . . ?
Eu1 N4 C7 C8 52.3(6) . . . . ?
C1 N1 C8 C7 157.7(6) . . . . ?
C9 N1 C8 C7 -81.4(7) . . . . ?
Eu1 N1 C8 C7 35.9(6) . . . . ?
N4 C7 C8 N1 -59.7(7) . . . . ?
C1 N1 C9 P1 -75.9(6) . . . . ?
C8 N1 C9 P1 163.6(5) . . . . ?
Eu1 N1 C9 P1 43.3(5) . . . . ?
O4 P1 C9 N1 -144.4(5) . . . . ?
O1 P1 C9 N1 -18.4(6) . . . . ?
C12 P1 C9 N1 98.7(5) . . . . ?
Eu1 P1 C9 N1 -32.1(4) . . . . ?
C3 N2 C10 P2 -72.7(6) . . . . ?
C2 N2 C10 P2 165.9(4) . . . . ?
Eu1 N2 C10 P2 45.0(5) . . . . ?
O5 P2 C10 N2 105.9(5) . . . . ?
O2 P2 C10 N2 -21.9(5) . . . . ?
C19 P2 C10 N2 -136.4(5) . . . . ?
Eu1 P2 C10 N2 -32.7(4) . . . . ?
C4 N3 C11 P3 167.5(5) . . . . ?
C5 N3 C11 P3 -72.4(6) . . . . ?
Eu1 N3 C11 P3 46.2(5) . . . . ?
O6 P3 C11 N3 102.1(5) . . . . ?
O3 P3 C11 N3 -24.7(6) . . . . ?
C26 P3 C11 N3 -139.0(5) . . . . ?
Eu1 P3 C11 N3 -34.5(4) . . . . ?
O4 P1 C12 C13 31.1(6) . . . . ?
O1 P1 C12 C13 -96.7(6) . . . . ?
C9 P1 C12 C13 148.1(5) . . . . ?
Eu1 P1 C12 C13 -127.1(5) . . . . ?
P1 C12 C13 C18 74.0(8) . . . . ?
P1 C12 C13 C14 -104.1(8) . . . . ?
C18 C13 C14 C15 0.6(11) . . . . ?
C12 C13 C14 C15 178.8(7) . . . . ?
C13 C14 C15 C16 1.2(12) . . . . ?
C14 C15 C16 C17 -2.4(13) . . . . ?
C15 C16 C17 C18 1.8(13) . . . . ?
C14 C13 C18 C17 -1.2(12) . . . . ?
C12 C13 C18 C17 -179.3(7) . . . . ?
C16 C17 C18 C13 0.0(12) . . . . ?
O5 P2 C19 C20 -76.0(6) . . . . ?
O2 P2 C19 C20 52.9(6) . . . . ?
C10 P2 C19 C20 164.1(5) . . . . ?
Eu1 P2 C19 C20 87.5(5) . . . . ?
P2 C19 C20 C21 107.2(7) . . . . ?
P2 C19 C20 C25 -73.8(8) . . . . ?
C25 C20 C21 C22 -0.9(12) . . . . ?
C19 C20 C21 C22 178.1(8) . . . . ?
C20 C21 C22 C23 3.3(13) . . . . ?
C21 C22 C23 C24 -4.0(13) . . . . ?
C22 C23 C24 C25 2.5(13) . . . . ?
C23 C24 C25 C20 -0.2(13) . . . . ?
C21 C20 C25 C24 -0.6(12) . . . . ?
C19 C20 C25 C24 -179.6(8) . . . . ?
O6 P3 C26 C27 77.7(7) . . . . ?
O3 P3 C26 C27 -155.0(6) . . . . ?
C11 P3 C26 C27 -42.6(7) . . . . ?
Eu1 P3 C26 C27 -119.5(6) . . . . ?
P3 C26 C27 C28 113.1(8) . . . . ?
P3 C26 C27 C32 -67.7(9) . . . . ?
C32 C27 C28 C29 -2.7(12) . . . . ?
C26 C27 C28 C29 176.5(8) . . . . ?
C27 C28 C29 C30 1.5(14) . . . . ?
C28 C29 C30 C31 -0.3(15) . . . . ?
C29 C30 C31 C32 0.5(14) . . . . ?
C30 C31 C32 C27 -1.7(13) . . . . ?
C28 C27 C32 C31 2.9(12) . . . . ?
C26 C27 C32 C31 -176.4(7) . . . . ?
O4 P1 O1 Eu1 97.2(4) . . . . ?
C12 P1 O1 Eu1 -140.2(3) . . . . ?
C9 P1 O1 Eu1 -23.2(4) . . . . ?
O3 Eu1 O1 P1 -118.4(3) . . . . ?
O4 Eu1 O1 P1 -52.4(3) 2_666 . . . ?
O2 Eu1 O1 P1 172.6(3) . . . . ?
N4 Eu1 O1 P1 2.6(4) . . . . ?
N2 Eu1 O1 P1 103.7(3) . . . . ?
N3 Eu1 O1 P1 117.8(4) . . . . ?
N1 Eu1 O1 P1 35.5(3) . . . . ?
P3 Eu1 O1 P1 -145.0(2) . . . . ?
P2 Eu1 O1 P1 153.8(3) . . . . ?
O5 P2 O2 Eu1 -143.9(3) . . . . ?
C19 P2 O2 Eu1 91.9(4) . . . . ?
C10 P2 O2 Eu1 -19.3(4) . . . . ?
O3 Eu1 O2 P2 171.9(3) . . . . ?
O4 Eu1 O2 P2 -118.8(3) 2_666 . . . ?
O1 Eu1 O2 P2 -56.4(3) . . . . ?
N4 Eu1 O2 P2 106.9(5) . . . . ?
N2 Eu1 O2 P2 33.4(3) . . . . ?
N3 Eu1 O2 P2 101.5(3) . . . . ?
N1 Eu1 O2 P2 -4.4(4) . . . . ?
P3 Eu1 O2 P2 152.9(3) . . . . ?
P1 Eu1 O2 P2 -53.7(3) . . . . ?
O6 P3 O3 Eu1 -141.5(3) . . . . ?
C26 P3 O3 Eu1 94.8(4) . . . . ?
C11 P3 O3 Eu1 -17.2(4) . . . . ?
O4 Eu1 O3 P3 171.5(3) 2_666 . . . ?
O2 Eu1 O3 P3 -56.0(3) . . . . ?
O1 Eu1 O3 P3 -123.9(3) . . . . ?
N4 Eu1 O3 P3 98.4(3) . . . . ?
N2 Eu1 O3 P3 -3.4(4) . . . . ?
N3 Eu1 O3 P3 32.2(3) . . . . ?
N1 Eu1 O3 P3 117.7(4) . . . . ?
P1 Eu1 O3 P3 -151.0(2) . . . . ?
P2 Eu1 O3 P3 -53.1(3) . . . . ?
O1 P1 O4 Eu1 -133.0(9) . . . 2_666 ?
C12 P1 O4 Eu1 103.9(10) . . . 2_666 ?
C9 P1 O4 Eu1 -13.6(11) . . . 2_666 ?
Eu1 P1 O4 Eu1 -93.6(10) . . . 2_666 ?
